data_7204813
loop_
_publ_author_name
'Sui, Bin'
'Zhao, Wei'
'Ma, Guohong'
'Okamura, Taka-aki'
'Fan, Jian'
'Li, Yi-Zhi'
'Tang, Sing-Hai'
'Sun, Wei-Yin'
'Ueyama, Norikazu'

_publ_section_title
;
 Novel Pb(ii) coordination frameworks: synthesis, crystal structures
 and unusual third-order nonlinear optical propertiesElectronic
 supplementary information (ESI) available: crystal packing diagram of
 complex 2. See http://www.rsc.org/suppdata/jm/b3/b315682f/
;
_journal_issue 10
_journal_name_full 'Journal of Materials Chemistry'
_journal_page_first 1631
_journal_paper_doi 10.1039/b315682f
_journal_volume 14
_journal_year 2004
_chemical_formula_moiety 'C30 H27 N8 O6 Pb, C3 H7 N O'
_chemical_formula_sum 'C33 H34 N9 O7 Pb'
_chemical_formula_weight 875.88
_chemical_name_systematic
;
?
;
_space_group_IT_number 2
_symmetry_cell_setting triclinic
_symmetry_space_group_name_Hall '-P 1'
_symmetry_space_group_name_H-M 'P -1'
_atom_sites_solution_hydrogens geom
_atom_sites_solution_primary direct
_atom_sites_solution_secondary difmap
_audit_creation_method SHELXL-97
_cell_angle_alpha 73.50(1)
_cell_angle_beta 86.58(1)
_cell_angle_gamma 81.92(1)
_cell_formula_units_Z 2
_cell_length_a 10.236(1)
_cell_length_b 11.672(2)
_cell_length_c 15.299(2)
_cell_measurement_reflns_used 784
_cell_measurement_temperature 293(2)
_cell_measurement_theta_max 18.14
_cell_measurement_theta_min 2.42
_cell_volume 1734.8(4)
_computing_cell_refinement 'Bruker SMART'
_computing_data_collection 'Bruker SMART'
_computing_data_reduction 'Bruker SHELXTL'
_computing_molecular_graphics 'Bruker SHELXTL'
_computing_publication_material 'Bruker SHELXTL'
_computing_structure_refinement 'Bruker SHELXTL'
_computing_structure_solution 'Bruker SHELXTL'
_diffrn_ambient_temperature 293(2)
_diffrn_measured_fraction_theta_full 0.976
_diffrn_measured_fraction_theta_max 0.976
_diffrn_measurement_device_type 'CCD area detector'
_diffrn_measurement_method 'phi and omega scans'
_diffrn_radiation_monochromator graphite
_diffrn_radiation_source 'sealed tube'
_diffrn_radiation_type MoK\a
_diffrn_radiation_wavelength 0.71073
_diffrn_reflns_av_R_equivalents 0.0282
_diffrn_reflns_av_sigmaI/netI 0.0659
_diffrn_reflns_limit_h_max 12
_diffrn_reflns_limit_h_min -11
_diffrn_reflns_limit_k_max 14
_diffrn_reflns_limit_k_min -13
_diffrn_reflns_limit_l_max 16
_diffrn_reflns_limit_l_min -18
_diffrn_reflns_number 9453
_diffrn_reflns_theta_full 26.00
_diffrn_reflns_theta_max 26.00
_diffrn_reflns_theta_min 1.84
_exptl_absorpt_coefficient_mu 4.923
_exptl_absorpt_correction_T_max 0.38
_exptl_absorpt_correction_T_min 0.32
_exptl_absorpt_correction_type multi-scan
_exptl_absorpt_process_details 'SADABS, Bruker(2000)'
_exptl_crystal_density_diffrn 1.677
_exptl_crystal_density_method 'not measured'
_exptl_crystal_F_000 866
_exptl_crystal_size_max 0.3
_exptl_crystal_size_mid 0.2
_exptl_crystal_size_min 0.2
_refine_diff_density_max 0.143
_refine_diff_density_min -0.117
_refine_diff_density_rms 0.142
_refine_ls_extinction_method none
_refine_ls_goodness_of_fit_ref 1.043
_refine_ls_hydrogen_treatment constr
_refine_ls_matrix_type full
_refine_ls_number_parameters 451
_refine_ls_number_reflns 6667
_refine_ls_number_restraints 0
_refine_ls_restrained_S_all 1.043
_refine_ls_R_factor_all 0.0725
_refine_ls_R_factor_gt 0.0565
_refine_ls_shift/su_max 0.000
_refine_ls_shift/su_mean 0.000
_refine_ls_structure_factor_coef Fsqd
_refine_ls_weighting_details 'calc w=1/[\s^2^(Fo^2^)+(0.0800P)^2^+1.5500P] where P=(Fo^2^+2Fc^2^)/3'
_refine_ls_weighting_scheme calc
_refine_ls_wR_factor_gt 0.1446
_refine_ls_wR_factor_ref 0.1489
_reflns_number_gt 5037
_reflns_number_total 6667
_reflns_threshold_expression >2sigma(I)
_cod_data_source_file b315682f.txt
_cod_data_source_block 3
_cod_depositor_comments
;
The following automatic conversions were performed:
'_symmetry_cell_setting' value 'Triclinic' changed to 'triclinic'
according to '/home/saulius/struct/CIF-dictionaries/cif_core.dic'
dictionary named 'cif_core.dic' version 2.4.1 from 2010-06-29.

Automatic conversion script
Id: cif_fix_enum 1527 2010-12-29 10:47:43Z saulius 
;
_cod_original_sg_symbol_H-M 'P-1 '
_cod_database_code 7204813

loop_
_symmetry_equiv_pos_as_xyz
'x, y, z'
'-x, -y, -z'

loop_
_atom_site_label
_atom_site_type_symbol
_atom_site_fract_x
_atom_site_fract_y
_atom_site_fract_z
_atom_site_U_iso_or_equiv
_atom_site_adp_type
_atom_site_occupancy
_atom_site_symmetry_multiplicity
_atom_site_calc_flag
_atom_site_refinement_flags
_atom_site_disorder_assembly
_atom_site_disorder_group
Pb1 Pb 0.59309(3) 0.18571(3) 0.97736(2) 0.05322(15) Uani 1 1 d . . .
N1 N 0.5895(7) 0.3536(7) 0.8379(5) 0.0557(19) Uani 1 1 d . . .
N2 N 0.4910(7) 0.5016(7) 0.7270(5) 0.0539(18) Uani 1 1 d . . .
N3 N 0.3485(7) 0.2912(7) 1.0080(5) 0.0573(19) Uani 1 1 d . . .
N4 N 0.1894(7) 0.3861(7) 1.0774(5) 0.0521(18) Uani 1 1 d . . .
N5 N 0.8103(7) 0.1100(7) 0.9046(5) 0.0555(18) Uani 1 1 d . . .
N6 N 0.9421(7) -0.0030(7) 0.8351(5) 0.0560(19) Uani 1 1 d . . .
N7 N 0.7321(9) 0.3336(8) 1.0733(6) 0.069(2) Uani 1 1 d . . .
N8 N 0.4443(11) 0.0474(10) 0.8438(7) 0.082(3) Uani 1 1 d . . .
N9 N 0.1585(9) 0.3682(8) 0.6354(6) 0.066(2) Uani 1 1 d . . .
O1 O 0.7888(7) 0.3945(7) 1.1092(5) 0.0693(18) Uani 1 1 d . . .
O2 O 0.6141(7) 0.3485(6) 1.0690(5) 0.0697(18) Uani 1 1 d . . .
O3 O 0.7959(7) 0.2716(6) 1.0309(5) 0.0680(18) Uani 1 1 d . . .
O4 O 0.4395(8) 0.0652(7) 0.9189(5) 0.082(2) Uani 1 1 d . . .
O5 O 0.5168(8) 0.0998(7) 0.7834(5) 0.083(2) Uani 1 1 d . . .
O6 O 0.3765(9) -0.0233(8) 0.8285(5) 0.083(2) Uani 1 1 d . . .
O7 O 0.2793(9) 0.4674(7) 0.5252(5) 0.082(2) Uani 1 1 d . . .
C1 C 0.6569(9) 0.3621(9) 0.7560(6) 0.058(2) Uani 1 1 d . . .
H1A H 0.7335 0.3120 0.7490 0.070 Uiso 1 1 calc R . .
C2 C 0.5997(9) 0.4506(8) 0.6879(6) 0.058(2) Uani 1 1 d . . .
H2A H 0.6275 0.4728 0.6271 0.070 Uiso 1 1 calc R . .
C3 C 0.4893(9) 0.4389(8) 0.8164(6) 0.055(2) Uani 1 1 d . . .
H3A H 0.4241 0.4548 0.8580 0.066 Uiso 1 1 calc R . .
C4 C 0.3858(9) 0.5908(8) 0.6816(7) 0.059(2) Uani 1 1 d . . .
H4A H 0.3204 0.6049 0.7272 0.071 Uiso 1 1 calc R . .
H4B H 0.3436 0.5576 0.6409 0.071 Uiso 1 1 calc R . .
C5 C 0.4264(9) 0.7100(8) 0.6275(6) 0.054(2) Uani 1 1 d . . .
C6 C 0.4375(9) 0.7417(9) 0.5359(7) 0.058(2) Uani 1 1 d . . .
H6A H 0.4238 0.6861 0.5053 0.070 Uiso 1 1 calc R . .
C7 C 0.4679(9) 0.8521(8) 0.4861(7) 0.057(2) Uani 1 1 d . . .
H7A H 0.4767 0.8683 0.4231 0.068 Uiso 1 1 calc R . .
C8 C 0.4857(8) 0.9398(8) 0.5263(6) 0.052(2) Uani 1 1 d . . .
C9 C 0.4749(9) 0.9061(8) 0.6204(6) 0.055(2) Uani 1 1 d . . .
H9A H 0.4878 0.9614 0.6514 0.066 Uiso 1 1 calc R . .
C10 C 0.4462(9) 0.7947(8) 0.6696(6) 0.056(2) Uani 1 1 d . . .
H10A H 0.4400 0.7762 0.7328 0.067 Uiso 1 1 calc R . .
C11 C 0.2291(9) 0.2560(8) 0.9971(6) 0.057(2) Uani 1 1 d . . .
H11A H 0.2163 0.2008 0.9659 0.069 Uiso 1 1 calc R . .
C12 C 0.1333(9) 0.3149(8) 1.0391(6) 0.056(2) Uani 1 1 d . . .
H12A H 0.0438 0.3074 1.0413 0.068 Uiso 1 1 calc R . .
C13 C 0.3203(9) 0.3726(9) 1.0564(6) 0.057(2) Uani 1 1 d . . .
H13A H 0.3821 0.4136 1.0729 0.068 Uiso 1 1 calc R . .
C14 C 0.1293(9) 0.4583(8) 1.1341(6) 0.054(2) Uani 1 1 d . . .
H14A H 0.0454 0.4999 1.1086 0.065 Uiso 1 1 calc R . .
H14B H 0.1853 0.5188 1.1340 0.065 Uiso 1 1 calc R . .
C15 C 0.1066(9) 0.3856(8) 1.2312(6) 0.051(2) Uani 1 1 d . . .
C16 C -0.0147(9) 0.3738(9) 1.2688(6) 0.059(2) Uani 1 1 d . . .
H16A H -0.0881 0.4142 1.2348 0.071 Uiso 1 1 calc R . .
C17 C -0.0326(9) 0.3042(9) 1.3556(6) 0.059(2) Uani 1 1 d . . .
H17A H -0.1185 0.3004 1.3788 0.071 Uiso 1 1 calc R . .
C18 C 0.0669(8) 0.2405(8) 1.4099(6) 0.051(2) Uani 1 1 d . . .
C19 C 0.1921(9) 0.2558(10) 1.3731(7) 0.066(3) Uani 1 1 d . . .
H19A H 0.2657 0.2188 1.4080 0.079 Uiso 1 1 calc R . .
C20 C 0.2080(10) 0.3268(10) 1.2837(7) 0.067(3) Uani 1 1 d . . .
H20A H 0.2932 0.3334 1.2597 0.080 Uiso 1 1 calc R . .
C21 C 0.0483(9) 0.1603(8) 1.5022(6) 0.053(2) Uani 1 1 d . . .
C22 C 0.1476(10) 0.0973(9) 1.5552(6) 0.060(2) Uani 1 1 d . . .
H22A H 0.2331 0.1057 1.5325 0.072 Uiso 1 1 calc R . .
C23 C 0.9362(9) 0.1293(9) 0.9117(6) 0.060(2) Uani 1 1 d . . .
H23A H 0.9623 0.1806 0.9421 0.072 Uiso 1 1 calc R . .
C24 C 1.0182(10) 0.0611(9) 0.8669(6) 0.059(2) Uani 1 1 d . . .
H24A H 1.1093 0.0592 0.8596 0.071 Uiso 1 1 calc R . .
C25 C 0.8189(9) 0.0333(8) 0.8572(6) 0.056(2) Uani 1 1 d . . .
H25A H 0.7457 0.0061 0.8403 0.067 Uiso 1 1 calc R . .
C26 C 0.9831(10) -0.0739(8) 0.7710(6) 0.060(2) Uani 1 1 d . . .
H26A H 0.9151 -0.1230 0.7688 0.071 Uiso 1 1 calc R . .
H26B H 1.0632 -0.1274 0.7922 0.071 Uiso 1 1 calc R . .
C27 C 1.0074(9) 0.0054(8) 0.6770(6) 0.054(2) Uani 1 1 d . . .
C28 C 0.9035(10) 0.0676(9) 0.6259(7) 0.063(3) Uani 1 1 d . . .
H28A H 0.8183 0.0591 0.6492 0.076 Uiso 1 1 calc R . .
C29 C 0.9217(9) 0.1441(9) 0.5390(6) 0.063(3) Uani 1 1 d . . .
H29A H 0.8485 0.1850 0.5050 0.076 Uiso 1 1 calc R . .
C30 C 0.1322(9) 0.0204(9) 1.6417(6) 0.061(2) Uani 1 1 d . . .
H30A H 0.2056 -0.0205 1.6754 0.073 Uiso 1 1 calc R . .
C31 C 0.2661(10) 0.2970(10) 0.6931(7) 0.070(3) Uani 1 1 d . . .
H31A H 0.3489 0.3187 0.6651 0.106 Uiso 1 1 calc R . .
H31B H 0.2631 0.2129 0.7006 0.106 Uiso 1 1 calc R . .
H31C H 0.2571 0.3126 0.7517 0.106 Uiso 1 1 calc R . .
C32 C 0.0254(11) 0.3441(10) 0.6681(8) 0.081(3) Uani 1 1 d . . .
H32A H -0.0379 0.3969 0.6262 0.121 Uiso 1 1 calc R . .
H32B H 0.0102 0.3578 0.7271 0.121 Uiso 1 1 calc R . .
H32C H 0.0162 0.2619 0.6725 0.121 Uiso 1 1 calc R . .
C33 C 0.1756(13) 0.4542(11) 0.5498(8) 0.076(3) Uani 1 1 d . . .
H33A H 0.1038 0.4982 0.5156 0.091 Uiso 1 1 d R . .

loop_
_atom_site_aniso_label
_atom_site_aniso_U_11
_atom_site_aniso_U_22
_atom_site_aniso_U_33
_atom_site_aniso_U_23
_atom_site_aniso_U_13
_atom_site_aniso_U_12
Pb1 0.0516(2) 0.0555(2) 0.0511(2) -0.01345(16) 0.00804(15) -0.00857(15)
N1 0.052(4) 0.059(5) 0.056(5) -0.018(4) 0.004(4) -0.006(4)
N2 0.051(4) 0.056(4) 0.053(4) -0.012(4) 0.001(3) -0.007(3)
N3 0.050(4) 0.069(5) 0.056(5) -0.022(4) 0.006(4) -0.012(4)
N4 0.046(4) 0.056(5) 0.054(4) -0.012(4) 0.000(3) -0.016(3)
N5 0.053(4) 0.059(5) 0.054(5) -0.017(4) 0.005(4) -0.004(4)
N6 0.054(5) 0.058(5) 0.055(5) -0.018(4) 0.004(4) -0.002(4)
N7 0.062(6) 0.078(6) 0.075(6) -0.032(5) -0.005(5) -0.006(5)
N8 0.093(8) 0.085(7) 0.064(7) -0.015(6) -0.005(6) -0.009(6)
N9 0.071(6) 0.067(5) 0.064(5) -0.021(4) -0.001(4) -0.012(4)
O1 0.062(4) 0.078(5) 0.075(5) -0.032(4) -0.005(4) -0.006(4)
O2 0.058(4) 0.069(5) 0.087(5) -0.030(4) -0.005(4) -0.007(3)
O3 0.062(4) 0.074(5) 0.077(5) -0.034(4) 0.004(4) -0.012(3)
O4 0.093(6) 0.085(5) 0.064(5) -0.015(4) -0.005(4) -0.009(4)
O5 0.095(6) 0.086(6) 0.064(5) -0.015(4) -0.005(4) -0.009(5)
O6 0.095(6) 0.086(6) 0.063(5) -0.014(4) -0.005(4) -0.009(5)
O7 0.093(6) 0.086(6) 0.063(5) -0.015(4) -0.004(4) -0.009(5)
C1 0.056(5) 0.058(6) 0.055(6) -0.010(5) 0.002(5) -0.003(4)
C2 0.063(6) 0.060(6) 0.048(5) -0.010(4) 0.006(4) -0.005(5)
C3 0.054(5) 0.053(5) 0.056(6) -0.013(4) 0.005(4) -0.008(4)
C4 0.051(5) 0.058(6) 0.064(6) -0.009(5) -0.005(4) -0.006(4)
C5 0.046(5) 0.054(5) 0.059(6) -0.010(4) 0.003(4) -0.008(4)
C6 0.059(6) 0.055(6) 0.060(6) -0.014(5) -0.003(5) -0.011(4)
C7 0.054(5) 0.057(6) 0.056(6) -0.011(5) -0.005(4) -0.003(4)
C8 0.044(5) 0.053(5) 0.056(6) -0.014(4) 0.002(4) -0.002(4)
C9 0.056(5) 0.055(5) 0.054(5) -0.014(4) 0.003(4) -0.007(4)
C10 0.055(5) 0.057(6) 0.053(5) -0.010(4) 0.001(4) -0.008(4)
C11 0.057(6) 0.057(6) 0.059(6) -0.020(5) 0.001(4) -0.007(4)
C12 0.049(5) 0.065(6) 0.053(5) -0.013(5) 0.001(4) -0.011(4)
C13 0.048(5) 0.067(6) 0.057(6) -0.019(5) 0.000(4) -0.011(4)
C14 0.052(5) 0.053(5) 0.054(5) -0.013(4) 0.004(4) -0.005(4)
C15 0.049(5) 0.056(5) 0.048(5) -0.015(4) 0.001(4) -0.005(4)
C16 0.043(5) 0.068(6) 0.061(6) -0.012(5) -0.002(4) -0.004(4)
C17 0.049(5) 0.069(6) 0.053(6) -0.011(5) 0.004(4) -0.004(4)
C18 0.045(5) 0.060(6) 0.048(5) -0.019(4) 0.001(4) -0.005(4)
C19 0.048(5) 0.082(7) 0.058(6) -0.003(5) -0.005(5) -0.009(5)
C20 0.048(5) 0.087(7) 0.059(6) -0.007(5) 0.003(5) -0.012(5)
C21 0.050(5) 0.059(6) 0.051(5) -0.019(4) 0.001(4) -0.005(4)
C22 0.054(6) 0.067(6) 0.054(6) -0.011(5) 0.005(4) -0.002(5)
C23 0.052(6) 0.074(7) 0.057(6) -0.023(5) 0.001(4) -0.007(5)
C24 0.054(5) 0.069(6) 0.055(6) -0.020(5) 0.004(4) -0.006(5)
C25 0.054(6) 0.055(6) 0.056(6) -0.012(4) -0.003(4) -0.002(4)
C26 0.069(6) 0.053(5) 0.055(6) -0.016(4) 0.003(5) 0.000(5)
C27 0.059(6) 0.053(5) 0.049(5) -0.016(4) 0.001(4) -0.002(4)
C28 0.055(6) 0.076(7) 0.055(6) -0.013(5) 0.000(5) -0.011(5)
C29 0.050(5) 0.081(7) 0.054(6) -0.010(5) -0.004(4) -0.005(5)
C30 0.053(6) 0.069(6) 0.053(6) -0.011(5) -0.001(4) 0.004(5)
C31 0.064(6) 0.078(7) 0.076(7) -0.032(6) -0.006(5) -0.007(5)
C32 0.084(8) 0.075(7) 0.082(8) -0.021(6) 0.005(6) -0.010(6)
C33 0.076(8) 0.083(8) 0.070(8) -0.019(6) 0.001(6) -0.021(7)

loop_
_atom_type_symbol
_atom_type_description
_atom_type_scat_dispersion_real
_atom_type_scat_dispersion_imag
_atom_type_scat_source
C C 0.0033 0.0016 'International Tables Vol C Tables 4.2.6.8 and 6.1.1.4'
H H 0.0000 0.0000 'International Tables Vol C Tables 4.2.6.8 and 6.1.1.4'
N N 0.0061 0.0033 'International Tables Vol C Tables 4.2.6.8 and 6.1.1.4'
O O 0.0106 0.0060 'International Tables Vol C Tables 4.2.6.8 and 6.1.1.4'
Pb Pb -3.3944 10.1111 'International Tables Vol C Tables 4.2.6.8 and 6.1.1.4'

loop_
_geom_angle_atom_site_label_1
_geom_angle_atom_site_label_2
_geom_angle_atom_site_label_3
_geom_angle
_geom_angle_site_symmetry_1
_geom_angle_site_symmetry_3
_geom_angle_publ_flag
N1 Pb1 N5 82.6(2) . . ?
N1 Pb1 O4 95.9(2) . . ?
N5 Pb1 O4 97.2(2) . . ?
N1 Pb1 O3 87.5(2) . . ?
N5 Pb1 O3 70.5(2) . . ?
O4 Pb1 O3 166.8(2) . . ?
N1 Pb1 O2 86.8(2) . . ?
N5 Pb1 O2 115.3(2) . . ?
O4 Pb1 O2 147.4(2) . . ?
O3 Pb1 O2 45.3(2) . . ?
N1 Pb1 N3 84.5(2) . . ?
N5 Pb1 N3 165.2(2) . . ?
O4 Pb1 N3 76.9(2) . . ?
O3 Pb1 N3 116.2(2) . . ?
O2 Pb1 N3 71.1(2) . . ?
C3 N1 C1 103.3(8) . . ?
C3 N1 Pb1 123.0(6) . . ?
C1 N1 Pb1 130.4(6) . . ?
C3 N2 C2 106.5(7) . . ?
C3 N2 C4 125.0(8) . . ?
C2 N2 C4 127.8(8) . . ?
C13 N3 C11 105.3(7) . . ?
C13 N3 Pb1 125.4(6) . . ?
C11 N3 Pb1 127.8(6) . . ?
C12 N4 C13 106.9(8) . . ?
C12 N4 C14 128.6(8) . . ?
C13 N4 C14 124.4(8) . . ?
C25 N5 C23 105.1(8) . . ?
C25 N5 Pb1 123.9(6) . . ?
C23 N5 Pb1 130.7(6) . . ?
C25 N6 C24 105.5(8) . . ?
C25 N6 C26 126.5(8) . . ?
C24 N6 C26 126.4(8) . . ?
O2 N7 O3 119.4(9) . . ?
O2 N7 O1 120.3(9) . . ?
O3 N7 O1 119.4(9) . . ?
O4 N8 O5 120.3(12) . . ?
O4 N8 O6 120.0(11) . . ?
O5 N8 O6 119.7(11) . . ?
C33 N9 C31 124.6(9) . . ?
C33 N9 C32 119.3(9) . . ?
C31 N9 C32 116.1(9) . . ?
N7 O2 Pb1 97.2(6) . . ?
N7 O3 Pb1 97.5(6) . . ?
N8 O4 Pb1 126.6(8) . . ?
C2 C1 N1 112.3(8) . . ?
C2 C1 H1A 123.9 . . ?
N1 C1 H1A 123.9 . . ?
C1 C2 N2 105.2(8) . . ?
C1 C2 H2A 127.4 . . ?
N2 C2 H2A 127.4 . . ?
N1 C3 N2 112.7(8) . . ?
N1 C3 H3A 123.7 . . ?
N2 C3 H3A 123.7 . . ?
N2 C4 C5 115.7(8) . . ?
N2 C4 H4A 108.4 . . ?
C5 C4 H4A 108.4 . . ?
N2 C4 H4B 108.4 . . ?
C5 C4 H4B 108.4 . . ?
H4A C4 H4B 107.4 . . ?
C6 C5 C10 116.7(9) . . ?
C6 C5 C4 122.3(9) . . ?
C10 C5 C4 120.8(9) . . ?
C5 C6 C7 122.6(9) . . ?
C5 C6 H6A 118.7 . . ?
C7 C6 H6A 118.7 . . ?
C6 C7 C8 122.0(9) . . ?
C6 C7 H7A 119.0 . . ?
C8 C7 H7A 119.0 . . ?
C7 C8 C9 114.9(8) . . ?
C7 C8 C8 122.8(10) . 2_676 ?
C9 C8 C8 122.3(10) . 2_676 ?
C10 C9 C8 122.6(9) . . ?
C10 C9 H9A 118.7 . . ?
C8 C9 H9A 118.7 . . ?
C5 C10 C9 121.2(9) . . ?
C5 C10 H10A 119.4 . . ?
C9 C10 H10A 119.4 . . ?
C12 C11 N3 108.8(8) . . ?
C12 C11 H11A 125.6 . . ?
N3 C11 H11A 125.6 . . ?
N4 C12 C11 108.5(8) . . ?
N4 C12 H12A 125.8 . . ?
C11 C12 H12A 125.8 . . ?
N3 C13 N4 110.5(8) . . ?
N3 C13 H13A 124.8 . . ?
N4 C13 H13A 124.8 . . ?
N4 C14 C15 112.9(7) . . ?
N4 C14 H14A 109.0 . . ?
C15 C14 H14A 109.0 . . ?
N4 C14 H14B 109.0 . . ?
C15 C14 H14B 109.0 . . ?
H14A C14 H14B 107.8 . . ?
C20 C15 C16 116.4(9) . . ?
C20 C15 C14 120.8(8) . . ?
C16 C15 C14 122.7(8) . . ?
C15 C16 C17 121.6(9) . . ?
C15 C16 H16A 119.2 . . ?
C17 C16 H16A 119.2 . . ?
C18 C17 C16 123.8(9) . . ?
C18 C17 H17A 118.1 . . ?
C16 C17 H17A 118.1 . . ?
C17 C18 C19 115.0(9) . . ?
C17 C18 C21 124.2(8) . . ?
C19 C18 C21 120.8(8) . . ?
C18 C19 C20 120.0(9) . . ?
C18 C19 H19A 120.0 . . ?
C20 C19 H19A 120.0 . . ?
C15 C20 C19 123.0(9) . . ?
C15 C20 H20A 118.5 . . ?
C19 C20 H20A 118.5 . . ?
C22 C21 C29 115.6(9) . 1_456 ?
C22 C21 C18 123.7(8) . . ?
C29 C21 C18 120.7(8) 1_456 . ?
C21 C22 C30 124.6(9) . . ?
C21 C22 H22A 117.7 . . ?
C30 C22 H22A 117.7 . . ?
N5 C23 C24 108.7(9) . . ?
N5 C23 H23A 125.6 . . ?
C24 C23 H23A 125.6 . . ?
N6 C24 C23 106.9(8) . . ?
N6 C24 H24A 126.5 . . ?
C23 C24 H24A 126.5 . . ?
N5 C25 N6 113.6(9) . . ?
N5 C25 H25A 123.2 . . ?
N6 C25 H25A 123.2 . . ?
N6 C26 C27 111.5(8) . . ?
N6 C26 H26A 109.3 . . ?
C27 C26 H26A 109.3 . . ?
N6 C26 H26B 109.3 . . ?
C27 C26 H26B 109.3 . . ?
H26A C26 H26B 108.0 . . ?
C28 C27 C30 118.3(9) . 1_654 ?
C28 C27 C26 119.4(9) . . ?
C30 C27 C26 122.3(8) 1_654 . ?
C27 C28 C29 121.3(9) . . ?
C27 C28 H28A 119.4 . . ?
C29 C28 H28A 119.4 . . ?
C28 C29 C21 121.0(9) . 1_654 ?
C28 C29 H29A 119.5 . . ?
C21 C29 H29A 119.5 1_654 . ?
C27 C30 C22 119.3(9) 1_456 . ?
C27 C30 H30A 120.4 1_456 . ?
C22 C30 H30A 120.4 . . ?
N9 C31 H31A 109.5 . . ?
N9 C31 H31B 109.5 . . ?
H31A C31 H31B 109.5 . . ?
N9 C31 H31C 109.5 . . ?
H31A C31 H31C 109.5 . . ?
H31B C31 H31C 109.5 . . ?
N9 C32 H32A 109.5 . . ?
N9 C32 H32B 109.5 . . ?
H32A C32 H32B 109.5 . . ?
N9 C32 H32C 109.5 . . ?
H32A C32 H32C 109.5 . . ?
H32B C32 H32C 109.5 . . ?
O7 C33 N9 117.4(12) . . ?
O7 C33 H33A 121.0 . . ?
N9 C33 H33A 121.5 . . ?

loop_
_geom_bond_atom_site_label_1
_geom_bond_atom_site_label_2
_geom_bond_distance
_geom_bond_site_symmetry_2
_geom_bond_publ_flag
Pb1 N1 2.451(8) . ?
Pb1 N5 2.584(7) . ?
Pb1 O4 2.599(8) . ?
Pb1 O3 2.691(7) . ?
Pb1 O2 2.700(7) . ?
Pb1 N3 2.707(7) . ?
N1 C3 1.311(11) . ?
N1 C1 1.379(12) . ?
N2 C3 1.356(11) . ?
N2 C2 1.373(11) . ?
N2 C4 1.445(11) . ?
N3 C13 1.353(11) . ?
N3 C11 1.377(12) . ?
N4 C12 1.347(11) . ?
N4 C13 1.357(11) . ?
N4 C14 1.431(11) . ?
N5 C25 1.293(11) . ?
N5 C23 1.355(12) . ?
N6 C25 1.328(11) . ?
N6 C24 1.349(12) . ?
N6 C26 1.462(11) . ?
N7 O2 1.199(10) . ?
N7 O3 1.205(10) . ?
N7 O1 1.233(10) . ?
N8 O4 1.222(12) . ?
N8 O5 1.226(12) . ?
N8 O6 1.228(13) . ?
N9 C33 1.424(14) . ?
N9 C31 1.459(13) . ?
N9 C32 1.460(13) . ?
O7 C33 1.121(13) . ?
C1 C2 1.338(12) . ?
C1 H1A 0.9300 . ?
C2 H2A 0.9300 . ?
C3 H3A 0.9300 . ?
C4 C5 1.504(13) . ?
C4 H4A 0.9700 . ?
C4 H4B 0.9700 . ?
C5 C6 1.347(13) . ?
C5 C10 1.365(13) . ?
C6 C7 1.365(13) . ?
C6 H6A 0.9300 . ?
C7 C8 1.372(13) . ?
C7 H7A 0.9300 . ?
C8 C9 1.382(12) . ?
C8 C8 1.468(17) 2_676 ?
C9 C10 1.368(12) . ?
C9 H9A 0.9300 . ?
C10 H10A 0.9300 . ?
C11 C12 1.355(13) . ?
C11 H11A 0.9300 . ?
C12 H12A 0.9300 . ?
C13 H13A 0.9300 . ?
C14 C15 1.510(12) . ?
C14 H14A 0.9700 . ?
C14 H14B 0.9700 . ?
C15 C20 1.334(12) . ?
C15 C16 1.346(12) . ?
C16 C17 1.363(13) . ?
C16 H16A 0.9300 . ?
C17 C18 1.347(12) . ?
C17 H17A 0.9300 . ?
C18 C19 1.383(13) . ?
C18 C21 1.475(13) . ?
C19 C20 1.398(14) . ?
C19 H19A 0.9300 . ?
C20 H20A 0.9300 . ?
C21 C22 1.334(12) . ?
C21 C29 1.397(13) 1_456 ?
C22 C30 1.386(13) . ?
C22 H22A 0.9300 . ?
C23 C24 1.365(13) . ?
C23 H23A 0.9300 . ?
C24 H24A 0.9300 . ?
C25 H25A 0.9300 . ?
C26 C27 1.500(13) . ?
C26 H26A 0.9700 . ?
C26 H26B 0.9700 . ?
C27 C28 1.353(13) . ?
C27 C30 1.371(13) 1_654 ?
C28 C29 1.394(13) . ?
C28 H28A 0.9300 . ?
C29 C21 1.397(13) 1_654 ?
C29 H29A 0.9300 . ?
C30 C27 1.371(13) 1_456 ?
C30 H30A 0.9300 . ?
C31 H31A 0.9600 . ?
C31 H31B 0.9600 . ?
C31 H31C 0.9600 . ?
C32 H32A 0.9600 . ?
C32 H32B 0.9600 . ?
C32 H32C 0.9600 . ?
C33 H33A 0.9300 . ?
